data_7700155
loop_
_publ_author_name
'Raut, Ravindra K.'
'Sahoo, Padmini'
'Chimnapure, Dipti'
'Majumdar, Moumita'

_publ_section_title
;
 Versatile coordinating abilities of acyclic N<sub>4</sub> and
 N<sub>2</sub>P<sub>2</sub> ligand frameworks in conjunction with
 Sn[N(SiMe<sub>3</sub>)<sub>2</sub>]<sub>2</sub>.
;
_journal_issue 29
_journal_name_full 'Dalton transactions (Cambridge, England : 2003)'
_journal_page_first 10953
_journal_page_last 10961
_journal_paper_doi 10.1039/c9dt00617f
_journal_volume 48
_journal_year 2019
_chemical_formula_sum 'C32 H58 N6 Si4 Sn2'
_chemical_formula_weight 876.58
_chemical_properties_physical Air-sensitive,Moisture-sensitive
_space_group_crystal_system monoclinic
_space_group_IT_number 14
_space_group_name_Hall '-P 2yn'
_space_group_name_H-M_alt 'P 1 21/n 1'
_symmetry_space_group_name_Hall '-P 2yn'
_symmetry_space_group_name_H-M 'P 1 21/n 1'
_atom_sites_solution_hydrogens geom
_audit_creation_method SHELXL-2014/7
_audit_update_record
;
2019-05-20 deposited with the CCDC.    2019-05-29 downloaded from the CCDC.
;
_cell_angle_alpha 90
_cell_angle_beta 109.687(6)
_cell_angle_gamma 90
_cell_formula_units_Z 4
_cell_length_a 11.7816(13)
_cell_length_b 25.808(3)
_cell_length_c 14.0899(15)
_cell_measurement_reflns_used 9932
_cell_measurement_temperature 100(2)
_cell_measurement_theta_max 66.61
_cell_measurement_theta_min 3.42
_cell_volume 4033.7(8)
_computing_cell_refinement 'Bruker SAINT'
_computing_data_collection 'Bruker APEX2'
_computing_data_reduction 'Bruker SAINT'
_computing_molecular_graphics 'Bruker SHELXTL'
_computing_publication_material 'Bruker SHELXTL'
_computing_structure_refinement 'SHELXL-2014 (Sheldrick 2014)'
_computing_structure_solution 'SHELXS-97 (Sheldrick 2008)'
_diffrn_ambient_temperature 100(2)
_diffrn_measured_fraction_theta_full 0.995
_diffrn_measured_fraction_theta_max 0.995
_diffrn_measurement_device_type 'Bruker APEX-II CCD'
_diffrn_measurement_method '\f and \w scans'
_diffrn_radiation_type CuK\a
_diffrn_radiation_wavelength 1.54178
_diffrn_reflns_av_R_equivalents 0.1359
_diffrn_reflns_av_unetI/netI 0.0843
_diffrn_reflns_Laue_measured_fraction_full 0.995
_diffrn_reflns_Laue_measured_fraction_max 0.995
_diffrn_reflns_limit_h_max 13
_diffrn_reflns_limit_h_min -14
_diffrn_reflns_limit_k_max 30
_diffrn_reflns_limit_k_min -30
_diffrn_reflns_limit_l_max 16
_diffrn_reflns_limit_l_min -15
_diffrn_reflns_number 36575
_diffrn_reflns_point_group_measured_fraction_full 0.995
_diffrn_reflns_point_group_measured_fraction_max 0.995
_diffrn_reflns_theta_full 66.676
_diffrn_reflns_theta_max 66.676
_diffrn_reflns_theta_min 3.425
_diffrn_source 'fine-focused sealed tube'
_exptl_absorpt_coefficient_mu 11.209
_exptl_absorpt_correction_T_max 0.7528
_exptl_absorpt_correction_T_min 0.3876
_exptl_absorpt_correction_type multi-scan
_exptl_absorpt_process_details
;
SADABS-2014/5 was used for absorption correction. wR2(int) was 0.1619 before and 0.1103 after refinement. the Lambda/2 correction factor is 0.0015. The ration of Min/Max transmission is 0.51.
;
_exptl_crystal_colour Orange
_exptl_crystal_density_diffrn 1.443
_exptl_crystal_description Plate
_exptl_crystal_F_000 1792
_exptl_crystal_size_max 0.080
_exptl_crystal_size_mid 0.070
_exptl_crystal_size_min 0.020
_refine_diff_density_max 1.335
_refine_diff_density_min -0.957
_refine_diff_density_rms 0.185
_refine_ls_extinction_method none
_refine_ls_goodness_of_fit_ref 0.983
_refine_ls_hydrogen_treatment constr
_refine_ls_matrix_type full
_refine_ls_number_parameters 409
_refine_ls_number_reflns 7100
_refine_ls_number_restraints 24
_refine_ls_restrained_S_all 0.982
_refine_ls_R_factor_all 0.0804
_refine_ls_R_factor_gt 0.0543
_refine_ls_shift/su_max 0.001
_refine_ls_shift/su_mean 0.000
_refine_ls_structure_factor_coef Fsqd
_refine_ls_weighting_details 'w=1/[\s^2^(Fo^2^)+(0.1000P)^2^+0.4047P] where P=(Fo^2^+2Fc^2^)/3'
_refine_ls_weighting_scheme calc
_refine_ls_wR_factor_gt 0.1390
_refine_ls_wR_factor_ref 0.1568
_reflns_Friedel_coverage 0.000
_reflns_number_gt 5369
_reflns_number_total 7100
_reflns_threshold_expression 'I > 2\s(I)'
_cod_data_source_file c9dt00617f2.cif
_cod_data_source_block Comp_1
_cod_depositor_comments 'Adding full bibliography for 7700155--7700159.cif.'
_cod_database_code 7700155
_shelx_shelxl_version_number 2014/7
_shelx_space_group_comment
;
The symmetry employed for this shelxl refinement is uniquely defined
by the following loop, which should always be used as a source of
symmetry information in preference to the above space-group names.
They are only intended as comments.
;
_shelx_estimated_absorpt_t_min 0.468
_shelx_estimated_absorpt_t_max 0.807

loop_
_space_group_symop_operation_xyz
'x, y, z'
'-x+1/2, y+1/2, -z+1/2'
'-x, -y, -z'
'x-1/2, -y-1/2, z-1/2'

loop_
_atom_site_label
_atom_site_type_symbol
_atom_site_fract_x
_atom_site_fract_y
_atom_site_fract_z
_atom_site_U_iso_or_equiv
_atom_site_adp_type
_atom_site_occupancy
_atom_site_site_symmetry_order
_atom_site_calc_flag
_atom_site_refinement_flags_posn
_atom_site_refinement_flags_adp
Sn2 Sn 0.40470(4) 0.62239(2) 0.61668(3) 0.01209(15) Uani 1 1 d . .
Sn1 Sn 0.58640(4) 0.50963(2) 0.66660(3) 0.01248(15) Uani 1 1 d . .
Si4 Si 0.14530(17) 0.64551(7) 0.63892(15) 0.0140(4) Uani 1 1 d . .
Si2 Si 0.69574(18) 0.40693(7) 0.83473(15) 0.0152(4) Uani 1 1 d . .
Si1 Si 0.85554(18) 0.46465(7) 0.74448(15) 0.0160(4) Uani 1 1 d . .
Si3 Si 0.33486(19) 0.72043(7) 0.75658(16) 0.0174(4) Uani 1 1 d . .
N2 N 0.4208(5) 0.4617(2) 0.6496(4) 0.0116(12) Uani 1 1 d . .
N3 N 0.5015(5) 0.5423(2) 0.7697(4) 0.0128(12) Uani 1 1 d . .
N6 N 0.2920(5) 0.6685(2) 0.6747(4) 0.0127(12) Uani 1 1 d . .
N1 N 0.7155(5) 0.4567(2) 0.7582(4) 0.0113(12) Uani 1 1 d . .
N4 N 0.5857(5) 0.6410(2) 0.7170(4) 0.0120(12) Uani 1 1 d . .
N5 N 0.4766(5) 0.6924(2) 0.5483(4) 0.0147(13) Uani 1 1 d . .
C6 C 0.3966(6) 0.5204(3) 0.7754(5) 0.0123(14) Uani 1 1 d . .
C5 C 0.3487(6) 0.4776(3) 0.7027(5) 0.0121(14) Uani 1 1 d . U
C16 C 0.5968(6) 0.6971(3) 0.5849(5) 0.0150(15) Uani 1 1 d . U
C14 C 0.6597(6) 0.6642(3) 0.6732(5) 0.0133(15) Uani 1 1 d . .
C7 C 0.3382(7) 0.5334(3) 0.8398(5) 0.0166(15) Uani 1 1 d . U
H7A H 0.3689 0.5603 0.8877 0.020 Uiso 1 1 calc R U
H7B H 0.2665 0.5157 0.8370 0.020 Uiso 1 1 calc R U
C4 C 0.2392(6) 0.4521(3) 0.6867(5) 0.0130(14) Uani 1 1 d . .
H4A H 0.1871 0.4634 0.7213 0.016 Uiso 1 1 calc R U
C17 C 0.6541(7) 0.7327(3) 0.5409(6) 0.0230(17) Uani 1 1 d . .
H17 H 0.7392 0.7368 0.5669 0.028 Uiso 1 1 calc R U
C3 C 0.2063(7) 0.4108(3) 0.6214(5) 0.0195(16) Uani 1 1 d . .
H3A H 0.1326 0.3931 0.6120 0.023 Uiso 1 1 calc R U
C9 C 0.6346(6) 0.5527(3) 0.9460(5) 0.0145(15) Uani 1 1 d . .
H9A H 0.5785 0.5319 0.9695 0.017 Uiso 1 1 calc R U
H9B H 0.6933 0.5286 0.9333 0.017 Uiso 1 1 calc R U
C8 C 0.5628(6) 0.5800(3) 0.8468(5) 0.0134(14) Uani 1 1 d . .
H8 H 0.5007 0.6028 0.8595 0.016 Uiso 1 1 calc R U
C26 C 0.1219(6) 0.5821(3) 0.5703(6) 0.0188(16) Uani 1 1 d . .
H26A H 0.1353 0.5866 0.5058 0.028 Uiso 1 1 calc R U
H26B H 0.0393 0.5700 0.5580 0.028 Uiso 1 1 calc R U
H26C H 0.1790 0.5565 0.6112 0.028 Uiso 1 1 calc R U
C1 C 0.3869(7) 0.4218(3) 0.5855(6) 0.0174(16) Uani 1 1 d . .
H1 H 0.4386 0.4116 0.5497 0.021 Uiso 1 1 calc R U
C2 C 0.2822(7) 0.3951(3) 0.5688(6) 0.0188(16) Uani 1 1 d . .
H2 H 0.2614 0.3668 0.5231 0.023 Uiso 1 1 calc R U
C15 C 0.7827(7) 0.6600(3) 0.7002(6) 0.0201(16) Uani 1 1 d . U
H15A H 0.8261 0.6388 0.7557 0.024 Uiso 1 1 calc R U
H15B H 0.8243 0.6782 0.6634 0.024 Uiso 1 1 calc R U
C32 C 0.5568(7) 0.4122(3) 0.8727(6) 0.0217(17) Uani 1 1 d . .
H32A H 0.5473 0.4481 0.8914 0.033 Uiso 1 1 calc R U
H32B H 0.5655 0.3894 0.9303 0.033 Uiso 1 1 calc R U
H32C H 0.4857 0.4019 0.8160 0.033 Uiso 1 1 calc R U
C27 C 0.9265(8) 0.4019(3) 0.7301(7) 0.030(2) Uani 1 1 d . .
H27A H 0.9442 0.3817 0.7924 0.046 Uiso 1 1 calc R U
H27B H 1.0015 0.4087 0.7166 0.046 Uiso 1 1 calc R U
H27C H 0.8710 0.3824 0.6739 0.046 Uiso 1 1 calc R U
C11 C 0.7831(7) 0.6263(3) 0.9939(6) 0.0238(18) Uani 1 1 d . .
H11A H 0.8478 0.6059 0.9816 0.029 Uiso 1 1 calc R U
H11B H 0.8210 0.6523 1.0468 0.029 Uiso 1 1 calc R U
C21 C 0.4667(8) 0.7572(3) 0.7465(6) 0.0252(18) Uani 1 1 d . .
H21A H 0.5375 0.7345 0.7648 0.038 Uiso 1 1 calc R U
H21B H 0.4832 0.7869 0.7924 0.038 Uiso 1 1 calc R U
H21C H 0.4487 0.7694 0.6772 0.038 Uiso 1 1 calc R U
C12 C 0.7077(7) 0.6534(3) 0.8974(5) 0.0183(16) Uani 1 1 d . .
H12A H 0.7598 0.6772 0.8751 0.022 Uiso 1 1 calc R U
H12B H 0.6445 0.6745 0.9109 0.022 Uiso 1 1 calc R U
C28 C 0.8476(7) 0.5052(3) 0.6305(6) 0.0218(17) Uani 1 1 d . .
H28A H 0.7861 0.4910 0.5706 0.033 Uiso 1 1 calc R U
H28B H 0.9261 0.5047 0.6207 0.033 Uiso 1 1 calc R U
H28C H 0.8265 0.5410 0.6411 0.033 Uiso 1 1 calc R U
C10 C 0.7020(7) 0.5908(3) 1.0288(6) 0.0234(18) Uani 1 1 d . .
H10A H 0.6431 0.6119 1.0482 0.028 Uiso 1 1 calc R U
H10B H 0.7515 0.5713 1.0891 0.028 Uiso 1 1 calc R U
C31 C 0.6778(8) 0.3424(3) 0.7685(7) 0.029(2) Uani 1 1 d . .
H31A H 0.6095 0.3440 0.7053 0.044 Uiso 1 1 calc R U
H31B H 0.6631 0.3154 0.8119 0.044 Uiso 1 1 calc R U
H31C H 0.7516 0.3343 0.7540 0.044 Uiso 1 1 calc R U
C13 C 0.6475(6) 0.6139(3) 0.8121(5) 0.0133(15) Uani 1 1 d . .
H13 H 0.7118 0.5914 0.8024 0.016 Uiso 1 1 calc R U
C20 C 0.4112(7) 0.7204(3) 0.4700(6) 0.0217(17) Uani 1 1 d . .
H20 H 0.3262 0.7160 0.4460 0.026 Uiso 1 1 calc R U
C19 C 0.4621(8) 0.7557(3) 0.4218(6) 0.029(2) Uani 1 1 d . .
H19 H 0.4141 0.7751 0.3651 0.035 Uiso 1 1 calc R U
C23 C 0.3711(7) 0.6995(3) 0.8913(6) 0.0244(18) Uani 1 1 d . .
H23A H 0.3188 0.6705 0.8946 0.037 Uiso 1 1 calc R U
H23B H 0.3579 0.7286 0.9312 0.037 Uiso 1 1 calc R U
H23C H 0.4556 0.6886 0.9185 0.037 Uiso 1 1 calc R U
C30 C 0.8261(7) 0.4032(3) 0.9560(6) 0.0254(18) Uani 1 1 d . .
H30A H 0.8996 0.3944 0.9416 0.038 Uiso 1 1 calc R U
H30B H 0.8102 0.3764 0.9993 0.038 Uiso 1 1 calc R U
H30C H 0.8367 0.4367 0.9904 0.038 Uiso 1 1 calc R U
C29 C 0.9652(8) 0.5000(3) 0.8536(7) 0.030(2) Uani 1 1 d . .
H29A H 0.9334 0.5345 0.8595 0.044 Uiso 1 1 calc R U
H29B H 1.0426 0.5036 0.8424 0.044 Uiso 1 1 calc R U
H29C H 0.9769 0.4805 0.9159 0.044 Uiso 1 1 calc R U
C18 C 0.5862(8) 0.7614(3) 0.4602(6) 0.0265(19) Uani 1 1 d . .
H18 H 0.6246 0.7855 0.4301 0.032 Uiso 1 1 calc R U
C25 C 0.0935(7) 0.6346(3) 0.7488(6) 0.0240(18) Uani 1 1 d . .
H25A H 0.1540 0.6141 0.8000 0.036 Uiso 1 1 calc R U
H25B H 0.0167 0.6158 0.7265 0.036 Uiso 1 1 calc R U
H25C H 0.0827 0.6680 0.7775 0.036 Uiso 1 1 calc R U
C24 C 0.0357(7) 0.6909(3) 0.5501(6) 0.0272(18) Uani 1 1 d . .
H24A H 0.0357 0.7241 0.5840 0.041 Uiso 1 1 calc R U
H24B H -0.0453 0.6758 0.5293 0.041 Uiso 1 1 calc R U
H24C H 0.0595 0.6966 0.4906 0.041 Uiso 1 1 calc R U
C22 C 0.2111(8) 0.7706(3) 0.7322(7) 0.032(2) Uani 1 1 d . .
H22A H 0.1922 0.7844 0.6638 0.047 Uiso 1 1 calc R U
H22B H 0.2382 0.7988 0.7811 0.047 Uiso 1 1 calc R U
H22C H 0.1390 0.7545 0.7390 0.047 Uiso 1 1 calc R U

loop_
_atom_site_aniso_label
_atom_site_aniso_U_11
_atom_site_aniso_U_22
_atom_site_aniso_U_33
_atom_site_aniso_U_23
_atom_site_aniso_U_13
_atom_site_aniso_U_12
Sn2 0.0124(3) 0.0141(2) 0.0106(3) -0.00119(18) 0.00508(19) -0.00029(17)
Sn1 0.0135(3) 0.0161(2) 0.0106(3) 0.00266(18) 0.0077(2) 0.00089(18)
Si4 0.0127(10) 0.0179(9) 0.0108(10) 0.0006(8) 0.0030(8) 0.0030(8)
Si2 0.0166(10) 0.0158(9) 0.0138(10) 0.0026(8) 0.0060(8) 0.0013(8)
Si1 0.0164(10) 0.0187(9) 0.0156(11) 0.0004(8) 0.0092(9) 0.0006(8)
Si3 0.0217(11) 0.0152(9) 0.0173(11) -0.0031(8) 0.0093(9) -0.0024(8)
N2 0.012(3) 0.014(3) 0.009(3) -0.001(2) 0.003(2) 0.001(2)
N3 0.017(3) 0.017(3) 0.006(3) -0.003(2) 0.008(3) -0.005(2)
N6 0.010(3) 0.014(3) 0.017(3) -0.002(2) 0.009(3) 0.000(2)
N1 0.010(3) 0.011(3) 0.012(3) 0.005(2) 0.003(2) 0.005(2)
N4 0.014(3) 0.013(3) 0.009(3) 0.004(2) 0.005(3) -0.004(2)
N5 0.019(3) 0.019(3) 0.010(3) 0.004(2) 0.010(3) 0.001(3)
C6 0.006(3) 0.018(3) 0.012(4) 0.002(3) 0.004(3) 0.000(3)
C5 0.012(2) 0.014(2) 0.010(3) 0.005(2) 0.004(2) 0.001(2)
C16 0.018(3) 0.013(2) 0.014(3) 0.001(2) 0.004(2) 0.000(2)
C14 0.017(4) 0.013(3) 0.014(4) -0.006(3) 0.011(3) -0.004(3)
C7 0.018(3) 0.018(3) 0.014(3) -0.002(3) 0.007(3) -0.004(3)
C4 0.008(3) 0.021(3) 0.008(4) 0.004(3) -0.001(3) -0.002(3)
C17 0.026(4) 0.023(4) 0.026(5) -0.004(3) 0.018(4) -0.005(3)
C3 0.021(4) 0.027(4) 0.008(4) -0.003(3) 0.001(3) -0.005(3)
C9 0.014(4) 0.022(4) 0.006(4) 0.002(3) 0.002(3) -0.004(3)
C8 0.011(3) 0.019(3) 0.013(4) 0.000(3) 0.007(3) 0.000(3)
C26 0.010(4) 0.021(4) 0.021(4) -0.006(3) 0.000(3) 0.000(3)
C1 0.019(4) 0.022(4) 0.014(4) -0.003(3) 0.009(3) 0.001(3)
C2 0.021(4) 0.022(4) 0.013(4) -0.001(3) 0.006(3) -0.009(3)
C15 0.025(4) 0.027(3) 0.015(3) 0.007(3) 0.016(3) 0.001(3)
C32 0.029(4) 0.024(4) 0.014(4) 0.011(3) 0.009(3) 0.004(3)
C27 0.033(5) 0.029(4) 0.036(5) 0.006(4) 0.021(4) 0.006(4)
C11 0.024(4) 0.031(4) 0.017(4) -0.003(3) 0.007(4) -0.008(3)
C21 0.040(5) 0.014(3) 0.024(5) -0.007(3) 0.013(4) -0.009(3)
C12 0.020(4) 0.021(4) 0.014(4) 0.000(3) 0.006(3) -0.003(3)
C28 0.023(4) 0.026(4) 0.020(4) 0.002(3) 0.012(4) 0.004(3)
C10 0.029(5) 0.023(4) 0.015(4) -0.002(3) 0.004(4) -0.010(3)
C31 0.042(5) 0.018(4) 0.036(5) 0.001(4) 0.024(4) -0.001(4)
C13 0.011(4) 0.016(3) 0.013(4) 0.003(3) 0.005(3) -0.003(3)
C20 0.024(4) 0.033(4) 0.010(4) 0.002(3) 0.008(3) 0.009(3)
C19 0.052(6) 0.020(4) 0.015(4) 0.008(3) 0.013(4) 0.013(4)
C23 0.028(4) 0.031(4) 0.016(4) -0.007(3) 0.008(4) -0.006(4)
C30 0.023(4) 0.037(5) 0.013(4) 0.013(4) 0.001(3) 0.002(4)
C29 0.019(4) 0.032(4) 0.038(6) -0.004(4) 0.010(4) -0.008(3)
C18 0.035(5) 0.017(4) 0.034(5) 0.007(4) 0.020(4) -0.004(3)
C25 0.023(4) 0.034(4) 0.019(4) -0.005(4) 0.012(4) 0.004(3)
C24 0.022(4) 0.026(4) 0.030(5) 0.000(4) 0.003(4) 0.007(3)
C22 0.033(5) 0.024(4) 0.037(5) -0.006(4) 0.010(4) 0.005(4)

loop_
_atom_type_symbol
_atom_type_description
_atom_type_scat_dispersion_real
_atom_type_scat_dispersion_imag
_atom_type_scat_source
C C 0.0181 0.0091 'International Tables Vol C Tables 4.2.6.8 and 6.1.1.4'
H H 0.0000 0.0000 'International Tables Vol C Tables 4.2.6.8 and 6.1.1.4'
N N 0.0311 0.0180 'International Tables Vol C Tables 4.2.6.8 and 6.1.1.4'
Si Si 0.2541 0.3302 'International Tables Vol C Tables 4.2.6.8 and 6.1.1.4'
Sn Sn 0.0259 5.4591 'International Tables Vol C Tables 4.2.6.8 and 6.1.1.4'

loop_
_geom_angle_atom_site_label_1
_geom_angle_atom_site_label_2
_geom_angle_atom_site_label_3
_geom_angle
N6 Sn2 N4 103.1(2)
N6 Sn2 N5 94.9(2)
N4 Sn2 N5 71.7(2)
N1 Sn1 N3 103.7(2)
N1 Sn1 N2 97.4(2)
N3 Sn1 N2 73.1(2)
N6 Si4 C25 112.5(3)
N6 Si4 C26 114.1(3)
C25 Si4 C26 105.3(4)
N6 Si4 C24 112.0(3)
C25 Si4 C24 107.7(4)
C26 Si4 C24 104.7(4)
N1 Si2 C30 111.3(3)
N1 Si2 C31 111.2(3)
C30 Si2 C31 109.0(4)
N1 Si2 C32 115.5(3)
C30 Si2 C32 105.5(4)
C31 Si2 C32 103.9(4)
N1 Si1 C27 112.8(3)
N1 Si1 C29 112.5(3)
C27 Si1 C29 107.5(4)
N1 Si1 C28 112.5(3)
C27 Si1 C28 106.5(4)
C29 Si1 C28 104.5(4)
N6 Si3 C21 114.0(3)
N6 Si3 C23 111.6(3)
C21 Si3 C23 108.1(4)
N6 Si3 C22 112.0(3)
C21 Si3 C22 104.4(4)
C23 Si3 C22 106.2(4)
C1 N2 C5 120.0(6)
C1 N2 Sn1 123.0(5)
C5 N2 Sn1 116.8(4)
C6 N3 C8 117.1(5)
C6 N3 Sn1 119.8(4)
C8 N3 Sn1 122.0(4)
Si3 N6 Si4 119.9(3)
Si3 N6 Sn2 127.4(3)
Si4 N6 Sn2 112.6(3)
Si1 N1 Si2 119.1(3)
Si1 N1 Sn1 111.6(3)
Si2 N1 Sn1 129.2(3)
C14 N4 C13 115.1(6)
C14 N4 Sn2 116.0(5)
C13 N4 Sn2 124.3(4)
C20 N5 C16 120.8(6)
C20 N5 Sn2 125.1(5)
C16 N5 Sn2 113.3(4)
C7 C6 N3 127.1(7)
C7 C6 C5 119.2(6)
N3 C6 C5 113.7(6)
N2 C5 C4 118.6(6)
N2 C5 C6 116.0(6)
C4 C5 C6 125.3(6)
N5 C16 C17 119.6(7)
N5 C16 C14 115.8(6)
C17 C16 C14 124.6(7)
N4 C14 C15 128.0(7)
N4 C14 C16 114.6(6)
C15 C14 C16 117.4(6)
C6 C7 H7A 120.0
C6 C7 H7B 120.0
H7A C7 H7B 120.0
C3 C4 C5 120.7(7)
C3 C4 H4A 119.7
C5 C4 H4A 119.7
C18 C17 C16 119.2(7)
C18 C17 H17 120.4
C16 C17 H17 120.4
C4 C3 C2 119.4(7)
C4 C3 H3A 120.3
C2 C3 H3A 120.3
C10 C9 C8 112.6(6)
C10 C9 H9A 109.1
C8 C9 H9A 109.1
C10 C9 H9B 109.1
C8 C9 H9B 109.1
H9A C9 H9B 107.8
N3 C8 C13 110.9(5)
N3 C8 C9 110.7(6)
C13 C8 C9 109.6(6)
N3 C8 H8 108.5
C13 C8 H8 108.5
C9 C8 H8 108.5
Si4 C26 H26A 109.5
Si4 C26 H26B 109.5
H26A C26 H26B 109.5
Si4 C26 H26C 109.5
H26A C26 H26C 109.5
H26B C26 H26C 109.5
N2 C1 C2 123.5(7)
N2 C1 H1 118.2
C2 C1 H1 118.2
C1 C2 C3 117.7(7)
C1 C2 H2 121.1
C3 C2 H2 121.1
C14 C15 H15A 120.0
C14 C15 H15B 120.0
H15A C15 H15B 120.0
Si2 C32 H32A 109.5
Si2 C32 H32B 109.5
H32A C32 H32B 109.5
Si2 C32 H32C 109.5
H32A C32 H32C 109.5
H32B C32 H32C 109.5
Si1 C27 H27A 109.5
Si1 C27 H27B 109.5
H27A C27 H27B 109.5
Si1 C27 H27C 109.5
H27A C27 H27C 109.5
H27B C27 H27C 109.5
C10 C11 C12 109.0(6)
C10 C11 H11A 109.9
C12 C11 H11A 109.9
C10 C11 H11B 109.9
C12 C11 H11B 109.9
H11A C11 H11B 108.3
Si3 C21 H21A 109.5
Si3 C21 H21B 109.5
H21A C21 H21B 109.5
Si3 C21 H21C 109.5
H21A C21 H21C 109.5
H21B C21 H21C 109.5
C11 C12 C13 111.5(6)
C11 C12 H12A 109.3
C13 C12 H12A 109.3
C11 C12 H12B 109.3
C13 C12 H12B 109.3
H12A C12 H12B 108.0
Si1 C28 H28A 109.5
Si1 C28 H28B 109.5
H28A C28 H28B 109.5
Si1 C28 H28C 109.5
H28A C28 H28C 109.5
H28B C28 H28C 109.5
C11 C10 C9 111.3(6)
C11 C10 H10A 109.4
C9 C10 H10A 109.4
C11 C10 H10B 109.4
C9 C10 H10B 109.4
H10A C10 H10B 108.0
Si2 C31 H31A 109.5
Si2 C31 H31B 109.5
H31A C31 H31B 109.5
Si2 C31 H31C 109.5
H31A C31 H31C 109.5
H31B C31 H31C 109.5
N4 C13 C8 112.8(6)
N4 C13 C12 110.5(5)
C8 C13 C12 107.8(6)
N4 C13 H13 108.5
C8 C13 H13 108.5
C12 C13 H13 108.5
N5 C20 C19 122.7(8)
N5 C20 H20 118.7
C19 C20 H20 118.7
C18 C19 C20 116.8(7)
C18 C19 H19 121.6
C20 C19 H19 121.6
Si3 C23 H23A 109.5
Si3 C23 H23B 109.5
H23A C23 H23B 109.5
Si3 C23 H23C 109.5
H23A C23 H23C 109.5
H23B C23 H23C 109.5
Si2 C30 H30A 109.5
Si2 C30 H30B 109.5
H30A C30 H30B 109.5
Si2 C30 H30C 109.5
H30A C30 H30C 109.5
H30B C30 H30C 109.5
Si1 C29 H29A 109.5
Si1 C29 H29B 109.5
H29A C29 H29B 109.5
Si1 C29 H29C 109.5
H29A C29 H29C 109.5
H29B C29 H29C 109.5
C17 C18 C19 120.9(7)
C17 C18 H18 119.6
C19 C18 H18 119.6
Si4 C25 H25A 109.5
Si4 C25 H25B 109.5
H25A C25 H25B 109.5
Si4 C25 H25C 109.5
H25A C25 H25C 109.5
H25B C25 H25C 109.5
Si4 C24 H24A 109.5
Si4 C24 H24B 109.5
H24A C24 H24B 109.5
Si4 C24 H24C 109.5
H24A C24 H24C 109.5
H24B C24 H24C 109.5
Si3 C22 H22A 109.5
Si3 C22 H22B 109.5
H22A C22 H22B 109.5
Si3 C22 H22C 109.5
H22A C22 H22C 109.5
H22B C22 H22C 109.5

loop_
_geom_bond_atom_site_label_1
_geom_bond_atom_site_label_2
_geom_bond_distance
Sn2 N6 2.140(5)
Sn2 N4 2.178(6)
Sn2 N5 2.336(6)
Sn1 N1 2.126(5)
Sn1 N3 2.191(5)
Sn1 N2 2.254(6)
Si4 N6 1.734(6)
Si4 C25 1.866(8)
Si4 C26 1.874(7)
Si4 C24 1.876(8)
Si2 N1 1.743(6)
Si2 C30 1.876(8)
Si2 C31 1.885(8)
Si2 C32 1.890(8)
Si1 N1 1.737(6)
Si1 C27 1.864(8)
Si1 C29 1.879(9)
Si1 C28 1.893(8)
Si3 N6 1.728(6)
Si3 C21 1.866(8)
Si3 C23 1.879(8)
Si3 C22 1.892(8)
N2 C1 1.338(9)
N2 C5 1.370(9)
N3 C6 1.386(9)
N3 C8 1.457(9)
N4 C14 1.365(9)
N4 C13 1.468(9)
N5 C20 1.326(9)
N5 C16 1.340(9)
C6 C7 1.352(10)
C6 C5 1.484(10)
C5 C4 1.397(10)
C16 C17 1.401(10)
C16 C14 1.483(10)
C14 C15 1.372(10)
C7 H7A 0.9500
C7 H7B 0.9500
C4 C3 1.376(10)
C4 H4A 0.9500
C17 C18 1.367(11)
C17 H17 0.9500
C3 C2 1.400(10)
C3 H3A 0.9500
C9 C10 1.528(10)
C9 C8 1.540(9)
C9 H9A 0.9900
C9 H9B 0.9900
C8 C13 1.527(9)
C8 H8 1.0000
C26 H26A 0.9800
C26 H26B 0.9800
C26 H26C 0.9800
C1 C2 1.363(10)
C1 H1 0.9500
C2 H2 0.9500
C15 H15A 0.9500
C15 H15B 0.9500
C32 H32A 0.9800
C32 H32B 0.9800
C32 H32C 0.9800
C27 H27A 0.9800
C27 H27B 0.9800
C27 H27C 0.9800
C11 C10 1.520(10)
C11 C12 1.521(10)
C11 H11A 0.9900
C11 H11B 0.9900
C21 H21A 0.9800
C21 H21B 0.9800
C21 H21C 0.9800
C12 C13 1.554(10)
C12 H12A 0.9900
C12 H12B 0.9900
C28 H28A 0.9800
C28 H28B 0.9800
C28 H28C 0.9800
C10 H10A 0.9900
C10 H10B 0.9900
C31 H31A 0.9800
C31 H31B 0.9800
C31 H31C 0.9800
C13 H13 1.0000
C20 C19 1.389(11)
C20 H20 0.9500
C19 C18 1.385(12)
C19 H19 0.9500
C23 H23A 0.9800
C23 H23B 0.9800
C23 H23C 0.9800
C30 H30A 0.9800
C30 H30B 0.9800
C30 H30C 0.9800
C29 H29A 0.9800
C29 H29B 0.9800
C29 H29C 0.9800
C18 H18 0.9500
C25 H25A 0.9800
C25 H25B 0.9800
C25 H25C 0.9800
C24 H24A 0.9800
C24 H24B 0.9800
C24 H24C 0.9800
C22 H22A 0.9800
C22 H22B 0.9800
C22 H22C 0.9800
